data_8105603
loop_
_publ_author_name
'Xue, Wen-Zhao'
'Hu, Qiang'
'Song, Yu-Fei'
'Wu, Wei-Na'

_publ_section_title
;
 Crystal structure of
 ethanol-bis(N-((5-(ethoxycarbonyl)-3,4-dimethyl-1H-pyrrol-2-yl)methylene)benzohydrazonato-\k
 2 N,O)copper(II), C36H42N6O7Cu
;
_journal_issue 2
_journal_name_full 'Zeitschrift f\"ur Kristallographie - New Crystal Structures'
_journal_page_first 239
_journal_page_last 241
_journal_paper_doi 10.1515/ncrs-2018-0279
_journal_volume 234
_journal_year 2019
_chemical_formula_sum 'C36 H42 Cu N6 O7'
_chemical_formula_weight 734.29
_space_group_crystal_system triclinic
_space_group_IT_number 2
_space_group_name_Hall '-P 1'
_space_group_name_H-M_alt 'P -1'
_atom_sites_solution_hydrogens mixed
_audit_creation_method SHELXL-2017/1
_cell_angle_alpha 112.024(11)
_cell_angle_beta 95.325(9)
_cell_angle_gamma 98.958(9)
_cell_formula_units_Z 2
_cell_length_a 8.482(6)
_cell_length_b 15.272(12)
_cell_length_c 15.285(12)
_cell_measurement_reflns_used 2815
_cell_measurement_temperature 296(2)
_cell_measurement_theta_max 20.65
_cell_measurement_theta_min 2.23
_cell_volume 1788(2)
_computing_structure_refinement 'SHELXL-2017/1 (Sheldrick, 2017)'
_diffrn_ambient_temperature 296(2)
_diffrn_measured_fraction_theta_full 0.997
_diffrn_measured_fraction_theta_max 0.993
_diffrn_measurement_device_type 'CCD area detector'
_diffrn_measurement_method 'phi and omega scans'
_diffrn_radiation_type MoK\a
_diffrn_radiation_wavelength 0.71073
_diffrn_reflns_av_R_equivalents 0.0548
_diffrn_reflns_av_unetI/netI 0.0593
_diffrn_reflns_Laue_measured_fraction_full 0.997
_diffrn_reflns_Laue_measured_fraction_max 0.993
_diffrn_reflns_limit_h_max 10
_diffrn_reflns_limit_h_min -10
_diffrn_reflns_limit_k_max 19
_diffrn_reflns_limit_k_min -19
_diffrn_reflns_limit_l_max 19
_diffrn_reflns_limit_l_min -19
_diffrn_reflns_number 18896
_diffrn_reflns_point_group_measured_fraction_full 0.997
_diffrn_reflns_point_group_measured_fraction_max 0.993
_diffrn_reflns_theta_full 25.242
_diffrn_reflns_theta_max 27.360
_diffrn_reflns_theta_min 1.609
_exptl_absorpt_coefficient_mu 0.667
_exptl_absorpt_correction_T_max 0.917
_exptl_absorpt_correction_T_min 0.902
_exptl_absorpt_correction_type multi-scan
_exptl_absorpt_process_details sadabs
_exptl_crystal_colour brown
_exptl_crystal_density_diffrn 1.364
_exptl_crystal_description block
_exptl_crystal_F_000 770
_exptl_crystal_size_max 0.160
_exptl_crystal_size_mid 0.140
_exptl_crystal_size_min 0.130
_refine_diff_density_max 0.366
_refine_diff_density_min -0.587
_refine_diff_density_rms 0.107
_refine_ls_extinction_coef .
_refine_ls_extinction_method none
_refine_ls_goodness_of_fit_ref 1.059
_refine_ls_hydrogen_treatment constr
_refine_ls_matrix_type full
_refine_ls_number_parameters 473
_refine_ls_number_reflns 8026
_refine_ls_number_restraints 1
_refine_ls_restrained_S_all 1.062
_refine_ls_R_factor_all 0.0787
_refine_ls_R_factor_gt 0.0570
_refine_ls_shift/su_max 0.001
_refine_ls_shift/su_mean 0.000
_refine_ls_structure_factor_coef Fsqd
_refine_ls_weighting_details 'w=1/[\s^2^(Fo^2^)+(0.0831P)^2^+0.0558P] where P=(Fo^2^+2Fc^2^)/3'
_refine_ls_weighting_scheme calc
_refine_ls_wR_factor_gt 0.1500
_refine_ls_wR_factor_ref 0.1687
_reflns_Friedel_coverage 0.000
_reflns_Friedel_fraction_full .
_reflns_Friedel_fraction_max .
_reflns_number_gt 5977
_reflns_number_total 8026
_reflns_threshold_expression 'I > 2\s(I)'
_cod_data_source_file suppl_ncrs-2018-0279_suppl.cif
_cod_data_source_block 1
_cod_database_code 8105603
_shelx_shelxl_version_number 2017/1
_shelx_space_group_comment
;
The symmetry employed for this shelxl refinement is uniquely defined
by the following loop, which should always be used as a source of
symmetry information in preference to the above space-group names.
They are only intended as comments.
;
_shelx_estimated_absorpt_t_min 0.901
_shelx_estimated_absorpt_t_max 0.918

loop_
_space_group_symop_operation_xyz
'x, y, z'
'-x, -y, -z'

loop_
_atom_site_label
_atom_site_type_symbol
_atom_site_fract_x
_atom_site_fract_y
_atom_site_fract_z
_atom_site_U_iso_or_equiv
_atom_site_adp_type
_atom_site_occupancy
_atom_site_site_symmetry_order
_atom_site_calc_flag
_atom_site_refinement_flags_posn
_atom_site_refinement_flags_adp
_atom_site_refinement_flags_occupancy
_atom_site_disorder_assembly
_atom_site_disorder_group
Cu1 Cu 0.58033(4) 0.65052(2) 0.22980(2) 0.04688(14) Uani 1 1 d . . . . .
O1 O 0.5943(3) 0.52211(14) 0.21912(15) 0.0547(5) Uani 1 1 d . . . . .
O2 O 0.5433(3) 1.00774(17) 0.33665(18) 0.0663(6) Uani 1 1 d . . . . .
O3 O 0.6248(4) 1.13971(17) 0.4739(2) 0.0846(8) Uani 1 1 d . . . . .
O4 O 0.6426(3) 0.77094(14) 0.21670(14) 0.0559(5) Uani 1 1 d . . . . .
O5 O 0.3041(4) 0.3346(2) 0.2342(2) 0.0926(9) Uani 1 1 d . . . . .
O6 O 0.1055(4) 0.2098(2) 0.1409(3) 0.0980(10) Uani 1 1 d . . . . .
O7 O 0.3729(4) 0.6933(2) 0.3228(2) 0.0935(9) Uani 1 1 d . . . . .
H7 H 0.374025 0.750173 0.362237 0.140 Uiso 1 1 d R U . A .
N1 N 0.7809(3) 0.60301(17) 0.35735(18) 0.0527(6) Uani 1 1 d . . . . .
N2 N 0.7329(3) 0.68563(17) 0.35240(17) 0.0479(5) Uani 1 1 d . . . . .
N3 N 0.6896(3) 0.89660(16) 0.40507(17) 0.0490(6) Uani 1 1 d . . . . .
H3 H 0.637085 0.865698 0.347808 0.059 Uiso 1 1 calc R U . . .
N4 N 0.4882(3) 0.68792(16) 0.06650(17) 0.0474(6) Uani 1 1 d . . . . .
N5 N 0.4470(3) 0.61425(16) 0.10065(17) 0.0449(5) Uani 1 1 d . . . . .
N6 N 0.2918(3) 0.42428(17) 0.11428(19) 0.0523(6) Uani 1 1 d . . . . .
H6 H 0.366734 0.452728 0.163565 0.063 Uiso 1 1 calc R U . . .
C1 C 0.8189(5) 0.2608(3) 0.2808(3) 0.0761(11) Uani 1 1 d . . . . .
H1 H 0.845892 0.203568 0.279357 0.091 Uiso 1 1 calc R U . . .
C2 C 0.7431(5) 0.2645(3) 0.2000(3) 0.0787(11) Uani 1 1 d . . . . .
H2 H 0.717326 0.209367 0.143506 0.094 Uiso 1 1 calc R U . . .
C3 C 0.7039(5) 0.3500(2) 0.2015(3) 0.0667(9) Uani 1 1 d . . . . .
H3A H 0.652517 0.351906 0.145979 0.080 Uiso 1 1 calc R U . . .
C4 C 0.7408(4) 0.4323(2) 0.2851(2) 0.0502(7) Uani 1 1 d . . . . .
C5 C 0.8189(5) 0.4275(3) 0.3665(3) 0.0674(9) Uani 1 1 d . . . . .
H5 H 0.846894 0.482567 0.423072 0.081 Uiso 1 1 calc R U . . .
C6 C 0.8553(5) 0.3424(3) 0.3645(3) 0.0799(11) Uani 1 1 d . . . . .
H6A H 0.904852 0.339734 0.420115 0.096 Uiso 1 1 calc R U . . .
C7 C 0.7027(4) 0.5248(2) 0.2873(2) 0.0472(6) Uani 1 1 d . . . . .
C8 C 0.7967(4) 0.7616(2) 0.4281(2) 0.0501(7) Uani 1 1 d . . . . .
H8 H 0.867249 0.751038 0.471685 0.060 Uiso 1 1 calc R U . . .
C9 C 0.7778(4) 0.8589(2) 0.4566(2) 0.0472(6) Uani 1 1 d . . . . .
C10 C 0.8446(4) 0.9323(2) 0.5453(2) 0.0492(7) Uani 1 1 d . . . . .
C11 C 0.7961(4) 1.0165(2) 0.5478(2) 0.0515(7) Uani 1 1 d . . . . .
C12 C 0.6999(4) 0.9928(2) 0.4611(2) 0.0506(7) Uani 1 1 d . . . . .
C13 C 0.9503(4) 0.9218(3) 0.6240(2) 0.0657(9) Uani 1 1 d . . . . .
H13A H 0.980811 0.982700 0.677806 0.099 Uiso 1 1 calc R U . . .
H13B H 0.891763 0.874586 0.642934 0.099 Uiso 1 1 calc R U . . .
H13C H 1.045655 0.901280 0.601316 0.099 Uiso 1 1 calc R U . . .
C14 C 0.8405(5) 1.1143(2) 0.6300(3) 0.0683(9) Uani 1 1 d . . . . .
H14A H 0.749994 1.125930 0.662875 0.102 Uiso 1 1 calc R U . . .
H14B H 0.868765 1.163276 0.605828 0.102 Uiso 1 1 calc R U . . .
H14C H 0.931108 1.115744 0.673498 0.102 Uiso 1 1 calc R U . . .
C15 C 0.6210(4) 1.0553(2) 0.4263(3) 0.0599(8) Uani 1 1 d . . . . .
C16 C 0.4595(5) 1.0633(3) 0.2954(3) 0.0842(12) Uani 1 1 d . . . . .
H16A H 0.537267 1.107710 0.281099 0.101 Uiso 1 1 calc R U . . .
H16B H 0.397049 1.100343 0.340201 0.101 Uiso 1 1 calc R U . . .
C17 C 0.3513(6) 0.9946(4) 0.2067(3) 0.0942(14) Uani 1 1 d . . . . .
H17A H 0.294701 1.029463 0.178078 0.141 Uiso 1 1 calc R U . . .
H17B H 0.414359 0.958446 0.162722 0.141 Uiso 1 1 calc R U . . .
H17C H 0.274698 0.951109 0.221589 0.141 Uiso 1 1 calc R U . . .
C18 C 0.7673(5) 0.9906(2) 0.0459(3) 0.0730(10) Uani 1 1 d . . . . .
H18 H 0.807865 1.039325 0.026520 0.088 Uiso 1 1 calc R U . . .
C19 C 0.6362(6) 0.9190(3) -0.0093(3) 0.0821(12) Uani 1 1 d . . . . .
H19 H 0.586641 0.920526 -0.065423 0.099 Uiso 1 1 calc R U . . .
C20 C 0.5776(5) 0.8451(2) 0.0178(2) 0.0651(9) Uani 1 1 d . . . . .
H20 H 0.490383 0.796543 -0.020706 0.078 Uiso 1 1 calc R U . . .
C21 C 0.6484(4) 0.84323(19) 0.10220(19) 0.0447(6) Uani 1 1 d . . . . .
C22 C 0.7765(4) 0.9159(2) 0.1578(2) 0.0626(9) Uani 1 1 d . . . . .
H22 H 0.823670 0.916295 0.215375 0.075 Uiso 1 1 calc R U . . .
C23 C 0.8367(5) 0.9892(2) 0.1290(3) 0.0731(10) Uani 1 1 d . . . . .
H23 H 0.924807 1.037438 0.166884 0.088 Uiso 1 1 calc R U . . .
C24 C 0.5881(4) 0.76268(19) 0.13058(19) 0.0443(6) Uani 1 1 d . . . . .
C25 C 0.3392(3) 0.5432(2) 0.0385(2) 0.0475(6) Uani 1 1 d . . . . .
H25 H 0.307667 0.550182 -0.018032 0.057 Uiso 1 1 calc R U . . .
C26 C 0.2611(4) 0.4555(2) 0.0433(2) 0.0492(7) Uani 1 1 d . . . . .
C27 C 0.1285(4) 0.3899(2) -0.0230(2) 0.0536(7) Uani 1 1 d . . . . .
C28 C 0.0796(4) 0.3176(2) 0.0105(3) 0.0594(8) Uani 1 1 d . . . . .
C29 C 0.1836(4) 0.3399(2) 0.0943(3) 0.0583(8) Uani 1 1 d . . . . .
C30 C 0.0529(4) 0.3934(3) -0.1139(3) 0.0714(10) Uani 1 1 d . . . . .
H30A H 0.107805 0.449808 -0.120790 0.107 Uiso 1 1 calc R U . . .
H30B H 0.061523 0.336742 -0.167315 0.107 Uiso 1 1 calc R U . . .
H30C H -0.059186 0.395945 -0.111926 0.107 Uiso 1 1 calc R U . . .
C31 C -0.0602(5) 0.2326(3) -0.0370(3) 0.0863(13) Uani 1 1 d . . . . .
H31A H -0.111683 0.235079 -0.094450 0.130 Uiso 1 1 calc R U . . .
H31B H -0.021106 0.173791 -0.052588 0.130 Uiso 1 1 calc R U . . .
H31C H -0.136922 0.234954 0.005817 0.130 Uiso 1 1 calc R U . . .
C32 C 0.1903(5) 0.2871(3) 0.1566(3) 0.0718(10) Uani 1 1 d . . . . .
C33 C 0.3283(9) 0.2863(4) 0.2984(4) 0.132(2) Uani 1 1 d D . . . .
H33A H 0.232411 0.237764 0.288707 0.158 Uiso 1 1 calc R U . . .
H33B H 0.418701 0.254288 0.284742 0.158 Uiso 1 1 calc R U . . .
C34 C 0.3607(10) 0.3564(5) 0.3972(4) 0.158(3) Uani 1 1 d D . . . .
H34A H 0.376629 0.324069 0.439410 0.237 Uiso 1 1 calc R U . . .
H34B H 0.456339 0.403962 0.406750 0.237 Uiso 1 1 calc R U . . .
H34C H 0.270486 0.387477 0.410706 0.237 Uiso 1 1 calc R U . . .
C35 C 0.268(2) 0.5817(11) 0.3880(10) 0.133(5) Uani 0.61(2) 1 d . . P A 1
H35A H 0.372310 0.565734 0.383313 0.199 Uiso 0.61(2) 1 calc R U P A 1
H35B H 0.186499 0.523685 0.368603 0.199 Uiso 0.61(2) 1 calc R U P A 1
H35C H 0.264697 0.622770 0.452957 0.199 Uiso 0.61(2) 1 calc R U P A 1
C35A C 0.169(3) 0.594(2) 0.357(2) 0.191(13) Uani 0.39(2) 1 d . . P A 2
H35D H 0.119021 0.638168 0.338699 0.287 Uiso 0.39(2) 1 calc R U P A 2
H35E H 0.136542 0.593114 0.415010 0.287 Uiso 0.39(2) 1 calc R U P A 2
H35F H 0.135750 0.530250 0.306922 0.287 Uiso 0.39(2) 1 calc R U P A 2
C36 C 0.2350(11) 0.6329(6) 0.3247(7) 0.073(3) Uani 0.61(2) 1 d . . P A 1
H36A H 0.191864 0.585755 0.260299 0.088 Uiso 0.61(2) 1 calc R U P A 1
H36B H 0.153867 0.670573 0.347006 0.088 Uiso 0.61(2) 1 calc R U P A 1
C36A C 0.326(2) 0.6208(12) 0.3696(14) 0.093(6) Uani 0.39(2) 1 d . . P A 2
H36C H 0.373179 0.564798 0.341509 0.112 Uiso 0.39(2) 1 calc R U P A 2
H36D H 0.368146 0.650902 0.437544 0.112 Uiso 0.39(2) 1 calc R U P A 2

loop_
_atom_site_aniso_label
_atom_site_aniso_U_11
_atom_site_aniso_U_22
_atom_site_aniso_U_33
_atom_site_aniso_U_23
_atom_site_aniso_U_13
_atom_site_aniso_U_12
Cu1 0.0576(2) 0.0362(2) 0.0482(2) 0.02168(16) 0.00086(16) 0.00533(16)
O1 0.0626(12) 0.0390(11) 0.0594(12) 0.0216(9) -0.0076(10) 0.0063(9)
O2 0.0823(16) 0.0603(14) 0.0711(15) 0.0375(13) 0.0141(13) 0.0261(13)
O3 0.100(2) 0.0441(14) 0.108(2) 0.0265(14) 0.0136(18) 0.0201(14)
O4 0.0782(14) 0.0410(11) 0.0450(11) 0.0214(9) -0.0051(10) 0.0000(10)
O5 0.111(2) 0.0755(18) 0.106(2) 0.0619(18) 0.0035(19) 0.0045(17)
O6 0.103(2) 0.0624(16) 0.141(3) 0.0560(18) 0.037(2) 0.0010(15)
O7 0.090(2) 0.090(2) 0.116(2) 0.0479(19) 0.0442(19) 0.0265(17)
N1 0.0660(16) 0.0419(13) 0.0509(14) 0.0199(11) 0.0000(12) 0.0148(12)
N2 0.0560(14) 0.0397(12) 0.0503(13) 0.0215(11) 0.0060(11) 0.0088(11)
N3 0.0616(15) 0.0385(12) 0.0437(12) 0.0160(10) 0.0037(11) 0.0053(11)
N4 0.0579(14) 0.0385(12) 0.0481(13) 0.0224(11) 0.0036(11) 0.0061(11)
N5 0.0527(13) 0.0352(11) 0.0485(13) 0.0190(10) 0.0081(11) 0.0075(10)
N6 0.0548(14) 0.0391(12) 0.0591(15) 0.0188(11) 0.0060(12) 0.0018(11)
C1 0.082(2) 0.055(2) 0.102(3) 0.038(2) 0.009(2) 0.0293(19)
C2 0.103(3) 0.049(2) 0.080(3) 0.0192(18) 0.004(2) 0.025(2)
C3 0.085(2) 0.0486(18) 0.066(2) 0.0226(16) -0.0028(18) 0.0220(17)
C4 0.0539(16) 0.0449(16) 0.0570(17) 0.0240(14) 0.0095(14) 0.0144(13)
C5 0.090(3) 0.057(2) 0.0605(19) 0.0272(16) 0.0039(19) 0.0255(19)
C6 0.098(3) 0.074(3) 0.083(3) 0.044(2) 0.003(2) 0.035(2)
C7 0.0532(16) 0.0428(15) 0.0539(16) 0.0273(13) 0.0108(14) 0.0114(13)
C8 0.0564(17) 0.0472(16) 0.0461(15) 0.0201(13) 0.0029(13) 0.0086(14)
C9 0.0543(16) 0.0436(15) 0.0446(15) 0.0200(12) 0.0085(13) 0.0059(13)
C10 0.0537(16) 0.0445(15) 0.0467(15) 0.0180(13) 0.0102(13) 0.0014(13)
C11 0.0553(17) 0.0427(15) 0.0508(16) 0.0150(13) 0.0124(14) 0.0003(13)
C12 0.0580(17) 0.0386(14) 0.0564(17) 0.0204(13) 0.0160(14) 0.0056(13)
C13 0.069(2) 0.065(2) 0.0516(18) 0.0171(16) -0.0027(16) 0.0031(17)
C14 0.081(2) 0.0456(18) 0.064(2) 0.0097(16) 0.0114(19) 0.0046(17)
C15 0.0620(19) 0.0493(18) 0.075(2) 0.0293(17) 0.0218(18) 0.0106(15)
C16 0.087(3) 0.087(3) 0.115(3) 0.074(3) 0.023(3) 0.032(2)
C17 0.113(3) 0.126(4) 0.075(3) 0.062(3) 0.021(3) 0.054(3)
C18 0.105(3) 0.053(2) 0.072(2) 0.0384(18) 0.022(2) 0.007(2)
C19 0.124(3) 0.070(2) 0.058(2) 0.0426(19) 0.001(2) 0.001(2)
C20 0.086(2) 0.0542(19) 0.0533(18) 0.0297(16) -0.0035(17) -0.0044(17)
C21 0.0577(16) 0.0353(13) 0.0419(14) 0.0170(11) 0.0081(13) 0.0078(12)
C22 0.079(2) 0.0476(17) 0.0566(18) 0.0248(15) -0.0032(17) -0.0022(16)
C23 0.085(2) 0.0503(19) 0.076(2) 0.0301(18) -0.004(2) -0.0126(18)
C24 0.0552(16) 0.0359(13) 0.0423(14) 0.0162(11) 0.0043(12) 0.0112(12)
C25 0.0511(15) 0.0401(14) 0.0494(15) 0.0167(12) 0.0072(13) 0.0071(12)
C26 0.0480(15) 0.0395(14) 0.0571(17) 0.0166(13) 0.0099(13) 0.0059(12)
C27 0.0471(16) 0.0441(16) 0.0610(18) 0.0120(14) 0.0102(14) 0.0068(13)
C28 0.0508(17) 0.0408(16) 0.074(2) 0.0112(15) 0.0156(16) 0.0010(13)
C29 0.0578(18) 0.0375(15) 0.077(2) 0.0201(15) 0.0202(17) 0.0034(14)
C30 0.063(2) 0.066(2) 0.066(2) 0.0142(18) -0.0044(18) -0.0012(17)
C31 0.071(2) 0.061(2) 0.099(3) 0.015(2) 0.010(2) -0.0161(19)
C32 0.077(2) 0.055(2) 0.096(3) 0.039(2) 0.032(2) 0.0159(19)
C33 0.176(6) 0.116(5) 0.150(5) 0.104(5) 0.021(5) 0.032(4)
C34 0.180(7) 0.216(8) 0.133(6) 0.127(6) 0.037(5) 0.046(6)
C35 0.164(15) 0.134(10) 0.145(10) 0.097(9) 0.061(10) 0.028(10)
C35A 0.110(17) 0.25(3) 0.29(3) 0.19(3) 0.042(19) 0.031(18)
C36 0.060(5) 0.075(5) 0.084(5) 0.029(4) 0.019(4) 0.015(4)
C36A 0.076(10) 0.095(10) 0.115(12) 0.042(9) 0.040(9) 0.022(8)

loop_
_atom_type_symbol
_atom_type_description
_atom_type_scat_dispersion_real
_atom_type_scat_dispersion_imag
_atom_type_scat_source
C C 0.0033 0.0016 'International Tables Vol C Tables 4.2.6.8 and 6.1.1.4'
H H 0.0000 0.0000 'International Tables Vol C Tables 4.2.6.8 and 6.1.1.4'
Cu Cu 0.3201 1.2651 'International Tables Vol C Tables 4.2.6.8 and 6.1.1.4'
N N 0.0061 0.0033 'International Tables Vol C Tables 4.2.6.8 and 6.1.1.4'
O O 0.0106 0.0060 'International Tables Vol C Tables 4.2.6.8 and 6.1.1.4'

loop_
_geom_angle_atom_site_label_1
_geom_angle_atom_site_label_2
_geom_angle_atom_site_label_3
_geom_angle
_geom_angle_site_symmetry_1
_geom_angle_site_symmetry_3
O4 Cu1 O1 156.78(11) . .
O4 Cu1 N2 96.53(9) . .
O1 Cu1 N2 81.24(9) . .
O4 Cu1 N5 81.91(9) . .
O1 Cu1 N5 98.02(9) . .
N2 Cu1 N5 174.33(10) . .
O4 Cu1 O7 97.48(11) . .
O1 Cu1 O7 105.52(10) . .
N2 Cu1 O7 88.31(12) . .
N5 Cu1 O7 97.30(12) . .
C7 O1 Cu1 111.10(17) . .
C15 O2 C16 116.2(3) . .
C24 O4 Cu1 110.63(17) . .
C32 O5 C33 116.5(4) . .
C36 O7 Cu1 127.6(4) . .
C36A O7 Cu1 110.9(6) . .
C36 O7 H7 108.4 . .
C36A O7 H7 109.4 . .
Cu1 O7 H7 124.0 . .
C7 N1 N2 111.7(2) . .
C8 N2 N1 111.2(2) . .
C8 N2 Cu1 138.1(2) . .
N1 N2 Cu1 110.70(17) . .
C9 N3 C12 108.0(3) . .
C9 N3 H3 126.0 . .
C12 N3 H3 126.0 . .
C24 N4 N5 111.6(2) . .
C25 N5 N4 110.8(2) . .
C25 N5 Cu1 139.2(2) . .
N4 N5 Cu1 109.94(17) . .
C26 N6 C29 108.7(3) . .
C26 N6 H6 125.6 . .
C29 N6 H6 125.6 . .
C2 C1 C6 119.5(3) . .
C2 C1 H1 120.2 . .
C6 C1 H1 120.2 . .
C1 C2 C3 120.5(4) . .
C1 C2 H2 119.8 . .
C3 C2 H2 119.8 . .
C4 C3 C2 120.3(3) . .
C4 C3 H3A 119.8 . .
C2 C3 H3A 119.8 . .
C3 C4 C5 118.5(3) . .
C3 C4 C7 121.0(3) . .
C5 C4 C7 120.5(3) . .
C6 C5 C4 120.7(3) . .
C6 C5 H5 119.7 . .
C4 C5 H5 119.7 . .
C1 C6 C5 120.5(4) . .
C1 C6 H6A 119.8 . .
C5 C6 H6A 119.8 . .
N1 C7 O1 124.6(3) . .
N1 C7 C4 116.9(3) . .
O1 C7 C4 118.5(3) . .
N2 C8 C9 131.2(3) . .
N2 C8 H8 114.4 . .
C9 C8 H8 114.4 . .
N3 C9 C10 108.2(3) . .
N3 C9 C8 127.4(3) . .
C10 C9 C8 124.4(3) . .
C9 C10 C11 107.9(3) . .
C9 C10 C13 125.5(3) . .
C11 C10 C13 126.6(3) . .
C12 C11 C10 106.8(3) . .
C12 C11 C14 126.8(3) . .
C10 C11 C14 126.4(3) . .
N3 C12 C11 109.1(3) . .
N3 C12 C15 121.9(3) . .
C11 C12 C15 128.9(3) . .
C10 C13 H13A 109.5 . .
C10 C13 H13B 109.5 . .
H13A C13 H13B 109.5 . .
C10 C13 H13C 109.5 . .
H13A C13 H13C 109.5 . .
H13B C13 H13C 109.5 . .
C11 C14 H14A 109.5 . .
C11 C14 H14B 109.5 . .
H14A C14 H14B 109.5 . .
C11 C14 H14C 109.5 . .
H14A C14 H14C 109.5 . .
H14B C14 H14C 109.5 . .
O3 C15 O2 124.2(3) . .
O3 C15 C12 123.9(4) . .
O2 C15 C12 111.9(3) . .
O2 C16 C17 107.9(3) . .
O2 C16 H16A 110.1 . .
C17 C16 H16A 110.1 . .
O2 C16 H16B 110.1 . .
C17 C16 H16B 110.1 . .
H16A C16 H16B 108.4 . .
C16 C17 H17A 109.5 . .
C16 C17 H17B 109.5 . .
H17A C17 H17B 109.5 . .
C16 C17 H17C 109.5 . .
H17A C17 H17C 109.5 . .
H17B C17 H17C 109.5 . .
C23 C18 C19 119.3(3) . .
C23 C18 H18 120.4 . .
C19 C18 H18 120.4 . .
C20 C19 C18 120.8(3) . .
C20 C19 H19 119.6 . .
C18 C19 H19 119.6 . .
C19 C20 C21 120.1(3) . .
C19 C20 H20 120.0 . .
C21 C20 H20 120.0 . .
C22 C21 C20 118.7(3) . .
C22 C21 C24 121.0(3) . .
C20 C21 C24 120.3(3) . .
C21 C22 C23 120.7(3) . .
C21 C22 H22 119.6 . .
C23 C22 H22 119.6 . .
C18 C23 C22 120.3(3) . .
C18 C23 H23 119.8 . .
C22 C23 H23 119.8 . .
N4 C24 O4 124.9(3) . .
N4 C24 C21 117.2(2) . .
O4 C24 C21 117.9(2) . .
N5 C25 C26 130.0(3) . .
N5 C25 H25 115.0 . .
C26 C25 H25 115.0 . .
N6 C26 C27 108.1(3) . .
N6 C26 C25 127.2(3) . .
C27 C26 C25 124.5(3) . .
C28 C27 C26 107.2(3) . .
C28 C27 C30 125.4(3) . .
C26 C27 C30 127.4(3) . .
C29 C28 C27 106.8(3) . .
C29 C28 C31 127.3(3) . .
C27 C28 C31 125.9(4) . .
N6 C29 C28 109.1(3) . .
N6 C29 C32 121.4(3) . .
C28 C29 C32 129.5(3) . .
C27 C30 H30A 109.5 . .
C27 C30 H30B 109.5 . .
H30A C30 H30B 109.5 . .
C27 C30 H30C 109.5 . .
H30A C30 H30C 109.5 . .
H30B C30 H30C 109.5 . .
C28 C31 H31A 109.5 . .
C28 C31 H31B 109.5 . .
H31A C31 H31B 109.5 . .
C28 C31 H31C 109.5 . .
H31A C31 H31C 109.5 . .
H31B C31 H31C 109.5 . .
O6 C32 O5 123.2(4) . .
O6 C32 C29 125.2(4) . .
O5 C32 C29 111.6(3) . .
C34 C33 O5 109.8(4) . .
C34 C33 H33A 109.7 . .
O5 C33 H33A 109.7 . .
C34 C33 H33B 109.7 . .
O5 C33 H33B 109.7 . .
H33A C33 H33B 108.2 . .
C33 C34 H34A 109.5 . .
C33 C34 H34B 109.5 . .
H34A C34 H34B 109.5 . .
C33 C34 H34C 109.5 . .
H34A C34 H34C 109.5 . .
H34B C34 H34C 109.5 . .
C36 C35 H35A 109.5 . .
C36 C35 H35B 109.5 . .
H35A C35 H35B 109.5 . .
C36 C35 H35C 109.5 . .
H35A C35 H35C 109.5 . .
H35B C35 H35C 109.5 . .
C36A C35A H35D 109.5 . .
C36A C35A H35E 109.5 . .
H35D C35A H35E 109.5 . .
C36A C35A H35F 109.5 . .
H35D C35A H35F 109.5 . .
H35E C35A H35F 109.5 . .
O7 C36 C35 112.1(12) . .
O7 C36 H36A 109.2 . .
C35 C36 H36A 109.2 . .
O7 C36 H36B 109.2 . .
C35 C36 H36B 109.2 . .
H36A C36 H36B 107.9 . .
C35A C36A O7 110(3) . .
C35A C36A H36C 109.6 . .
O7 C36A H36C 109.6 . .
C35A C36A H36D 109.6 . .
O7 C36A H36D 109.6 . .
H36C C36A H36D 108.1 . .

loop_
_geom_bond_atom_site_label_1
_geom_bond_atom_site_label_2
_geom_bond_distance
_geom_bond_site_symmetry_2
Cu1 O4 1.922(2) .
Cu1 O1 1.929(2) .
Cu1 N2 2.014(3) .
Cu1 N5 2.013(3) .
Cu1 O7 2.380(3) .
O1 C7 1.308(3) .
O2 C15 1.332(4) .
O2 C16 1.459(4) .
O3 C15 1.213(4) .
O4 C24 1.306(3) .
O5 C32 1.337(5) .
O5 C33 1.450(5) .
O6 C32 1.208(4) .
O7 C36 1.382(9) .
O7 C36A 1.55(2) .
O7 H7 0.8499 .
N1 C7 1.294(4) .
N1 N2 1.410(3) .
N2 C8 1.288(4) .
N3 C9 1.369(4) .
N3 C12 1.380(4) .
N3 H3 0.8600 .
N4 C24 1.299(3) .
N4 N5 1.419(3) .
N5 C25 1.294(4) .
N6 C26 1.359(4) .
N6 C29 1.372(4) .
N6 H6 0.8600 .
C1 C2 1.363(5) .
C1 C6 1.377(6) .
C1 H1 0.9300 .
C2 C3 1.390(5) .
C2 H2 0.9300 .
C3 C4 1.381(5) .
C3 H3A 0.9300 .
C4 C5 1.387(4) .
C4 C7 1.487(4) .
C5 C6 1.373(5) .
C5 H5 0.9300 .
C6 H6A 0.9300 .
C8 C9 1.424(4) .
C8 H8 0.9300 .
C9 C10 1.391(4) .
C10 C11 1.399(4) .
C10 C13 1.505(4) .
C11 C12 1.378(4) .
C11 C14 1.510(4) .
C12 C15 1.468(5) .
C13 H13A 0.9600 .
C13 H13B 0.9600 .
C13 H13C 0.9600 .
C14 H14A 0.9600 .
C14 H14B 0.9600 .
C14 H14C 0.9600 .
C16 C17 1.478(6) .
C16 H16A 0.9700 .
C16 H16B 0.9700 .
C17 H17A 0.9600 .
C17 H17B 0.9600 .
C17 H17C 0.9600 .
C18 C23 1.358(5) .
C18 C19 1.378(5) .
C18 H18 0.9300 .
C19 C20 1.381(5) .
C19 H19 0.9300 .
C20 C21 1.384(4) .
C20 H20 0.9300 .
C21 C22 1.371(4) .
C21 C24 1.486(4) .
C22 C23 1.393(4) .
C22 H22 0.9300 .
C23 H23 0.9300 .
C25 C26 1.429(4) .
C25 H25 0.9300 .
C26 C27 1.404(4) .
C27 C28 1.405(5) .
C27 C30 1.499(5) .
C28 C29 1.381(5) .
C28 C31 1.507(5) .
C29 C32 1.462(5) .
C30 H30A 0.9600 .
C30 H30B 0.9600 .
C30 H30C 0.9600 .
C31 H31A 0.9600 .
C31 H31B 0.9600 .
C31 H31C 0.9600 .
C33 C34 1.457(4) .
C33 H33A 0.9700 .
C33 H33B 0.9700 .
C34 H34A 0.9600 .
C34 H34B 0.9600 .
C34 H34C 0.9600 .
C35 C36 1.49(2) .
C35 H35A 0.9600 .
C35 H35B 0.9600 .
C35 H35C 0.9600 .
C35A C36A 1.30(4) .
C35A H35D 0.9600 .
C35A H35E 0.9600 .
C35A H35F 0.9600 .
C36 H36A 0.9700 .
C36 H36B 0.9700 .
C36A H36C 0.9700 .
C36A H36D 0.9700 .

loop_
_geom_hbond_atom_site_label_D
_geom_hbond_atom_site_label_H
_geom_hbond_atom_site_label_A
_geom_hbond_distance_DH
_geom_hbond_distance_HA
_geom_hbond_distance_DA
_geom_hbond_angle_DHA
_geom_hbond_site_symmetry_A
_geom_hbond_publ_flag
N3 H3 O4 0.86 1.99 2.745(4) 145.3 . yes
N6 H6 O1 0.86 1.99 2.763(4) 149.2 . yes

loop_
_geom_torsion_atom_site_label_1
_geom_torsion_atom_site_label_2
_geom_torsion_atom_site_label_3
_geom_torsion_atom_site_label_4
_geom_torsion
_geom_torsion_site_symmetry_1
_geom_torsion_site_symmetry_2
_geom_torsion_site_symmetry_3
_geom_torsion_site_symmetry_4
C7 N1 N2 C8 172.3(3) . . . .
C7 N1 N2 Cu1 -6.6(3) . . . .
C24 N4 N5 C25 175.6(2) . . . .
C24 N4 N5 Cu1 -6.3(3) . . . .
C6 C1 C2 C3 0.6(7) . . . .
C1 C2 C3 C4 -0.3(6) . . . .
C2 C3 C4 C5 0.7(6) . . . .
C2 C3 C4 C7 178.7(3) . . . .
C3 C4 C5 C6 -1.4(6) . . . .
C7 C4 C5 C6 -179.5(4) . . . .
C2 C1 C6 C5 -1.4(7) . . . .
C4 C5 C6 C1 1.9(7) . . . .
N2 N1 C7 O1 1.0(4) . . . .
N2 N1 C7 C4 -179.2(2) . . . .
Cu1 O1 C7 N1 5.4(4) . . . .
Cu1 O1 C7 C4 -174.4(2) . . . .
C3 C4 C7 N1 -160.1(3) . . . .
C5 C4 C7 N1 17.9(5) . . . .
C3 C4 C7 O1 19.7(5) . . . .
C5 C4 C7 O1 -162.3(3) . . . .
N1 N2 C8 C9 -176.8(3) . . . .
Cu1 N2 C8 C9 1.6(6) . . . .
C12 N3 C9 C10 -0.4(3) . . . .
C12 N3 C9 C8 177.8(3) . . . .
N2 C8 C9 N3 -3.9(6) . . . .
N2 C8 C9 C10 174.1(3) . . . .
N3 C9 C10 C11 0.0(3) . . . .
C8 C9 C10 C11 -178.3(3) . . . .
N3 C9 C10 C13 180.0(3) . . . .
C8 C9 C10 C13 1.7(5) . . . .
C9 C10 C11 C12 0.5(3) . . . .
C13 C10 C11 C12 -179.5(3) . . . .
C9 C10 C11 C14 -179.8(3) . . . .
C13 C10 C11 C14 0.2(5) . . . .
C9 N3 C12 C11 0.7(3) . . . .
C9 N3 C12 C15 178.7(3) . . . .
C10 C11 C12 N3 -0.8(3) . . . .
C14 C11 C12 N3 179.5(3) . . . .
C10 C11 C12 C15 -178.6(3) . . . .
C14 C11 C12 C15 1.7(5) . . . .
C16 O2 C15 O3 0.3(5) . . . .
C16 O2 C15 C12 179.6(3) . . . .
N3 C12 C15 O3 178.7(3) . . . .
C11 C12 C15 O3 -3.8(6) . . . .
N3 C12 C15 O2 -0.5(4) . . . .
C11 C12 C15 O2 177.0(3) . . . .
C15 O2 C16 C17 -166.9(3) . . . .
C23 C18 C19 C20 -1.6(7) . . . .
C18 C19 C20 C21 1.3(7) . . . .
C19 C20 C21 C22 0.2(6) . . . .
C19 C20 C21 C24 -178.7(4) . . . .
C20 C21 C22 C23 -1.4(5) . . . .
C24 C21 C22 C23 177.5(3) . . . .
C19 C18 C23 C22 0.4(7) . . . .
C21 C22 C23 C18 1.1(6) . . . .
N5 N4 C24 O4 -1.2(4) . . . .
N5 N4 C24 C21 176.7(2) . . . .
Cu1 O4 C24 N4 8.4(4) . . . .
Cu1 O4 C24 C21 -169.5(2) . . . .
C22 C21 C24 N4 -167.3(3) . . . .
C20 C21 C24 N4 11.6(4) . . . .
C22 C21 C24 O4 10.8(4) . . . .
C20 C21 C24 O4 -170.3(3) . . . .
N4 N5 C25 C26 -178.7(3) . . . .
Cu1 N5 C25 C26 4.0(5) . . . .
C29 N6 C26 C27 0.8(3) . . . .
C29 N6 C26 C25 176.2(3) . . . .
N5 C25 C26 N6 -4.6(5) . . . .
N5 C25 C26 C27 170.1(3) . . . .
N6 C26 C27 C28 0.1(3) . . . .
C25 C26 C27 C28 -175.5(3) . . . .
N6 C26 C27 C30 -178.8(3) . . . .
C25 C26 C27 C30 5.6(5) . . . .
C26 C27 C28 C29 -0.9(4) . . . .
C30 C27 C28 C29 178.0(3) . . . .
C26 C27 C28 C31 179.0(3) . . . .
C30 C27 C28 C31 -2.1(5) . . . .
C26 N6 C29 C28 -1.3(4) . . . .
C26 N6 C29 C32 177.9(3) . . . .
C27 C28 C29 N6 1.3(4) . . . .
C31 C28 C29 N6 -178.5(3) . . . .
C27 C28 C29 C32 -177.8(3) . . . .
C31 C28 C29 C32 2.3(6) . . . .
C33 O5 C32 O6 3.1(6) . . . .
C33 O5 C32 C29 -176.4(4) . . . .
N6 C29 C32 O6 -175.5(4) . . . .
C28 C29 C32 O6 3.5(6) . . . .
N6 C29 C32 O5 4.0(5) . . . .
C28 C29 C32 O5 -177.0(3) . . . .
C32 O5 C33 C34 -142.1(5) . . . .
Cu1 O7 C36 C35 81.8(9) . . . .
Cu1 O7 C36A C35A -132.6(18) . . . .
